data_4108550
loop_
_publ_author_name
'Dinabandhu Das'
'Leonard J. Barbour'

_publ_contact_author_address
;
Department of Chemistry, 
University of Stellenbosch, 
Matieland, 7602, 
South Africa.
;
_publ_contact_author_email ljb@sun.ac.za
_publ_contact_author_fax '+27 21-808-384'
_publ_contact_author_name 'Prof. Loenard J. Barbour'
_publ_contact_author_phone '+27 21-808-3335'
_publ_section_title
;
 Polymorphism of a Hexa-host: Isolation of Four Different Single-Crystal
 Phases by Melt Crystallization
;
_journal_name_full 'Journal of the American Chemical Society'
_journal_page_first 14032
_journal_page_last 14033
_journal_paper_doi 10.1021/ja804940v
_journal_volume 130
_journal_year 2008
_chemical_formula_moiety 'C48 H24 N6 O6'
_chemical_formula_sum 'C48 H24 N6 O6'
_chemical_formula_weight 780.73
_chemical_name_common Hexa-(4-Cyanophenyloxy)benzene
_chemical_name_systematic
; 
Hexa-(4-Cyanophenyloxy)benzene 
;
_space_group_IT_number 15
_symmetry_cell_setting monoclinic
_symmetry_space_group_name_Hall '-C 2yc'
_symmetry_space_group_name_H-M 'C 1 2/c 1'
_atom_sites_solution_hydrogens geom
_atom_sites_solution_primary direct
_atom_sites_solution_secondary difmap
_audit_creation_method SHELXL-97
_cell_angle_alpha 90.00
_cell_angle_beta 117.276(7)
_cell_angle_gamma 90.00
_cell_formula_units_Z 4
_cell_length_a 30.660(14)
_cell_length_b 8.656(4)
_cell_length_c 17.054(8)
_cell_measurement_reflns_used 1320
_cell_measurement_temperature 100(2)
_cell_measurement_theta_max 10.81
_cell_measurement_theta_min 2.47
_cell_volume 4023(3)
_computing_cell_refinement 'Bruker SMART'
_computing_data_collection 'Bruker SMART'
_computing_data_reduction 'Bruker SAINT'
_computing_structure_refinement 'SHELXL-97 (Sheldrick, 1997)'
_computing_structure_solution 'SHELXS-97 (Sheldrick, 1990)'
_diffrn_ambient_temperature 100(2)
_diffrn_measured_fraction_theta_full 0.981
_diffrn_measured_fraction_theta_max 0.937
_diffrn_measurement_device_type 'CCD area detector'
_diffrn_measurement_method 'phi and omega scans'
_diffrn_radiation_monochromator graphite
_diffrn_radiation_source 'fine-focus sealed tube'
_diffrn_radiation_type MoK\a
_diffrn_radiation_wavelength 0.71073
_diffrn_reflns_av_R_equivalents 0.0629
_diffrn_reflns_av_sigmaI/netI 0.0922
_diffrn_reflns_limit_h_max 40
_diffrn_reflns_limit_h_min -18
_diffrn_reflns_limit_k_max 11
_diffrn_reflns_limit_k_min -10
_diffrn_reflns_limit_l_max 22
_diffrn_reflns_limit_l_min -22
_diffrn_reflns_number 12156
_diffrn_reflns_theta_full 27.50
_diffrn_reflns_theta_max 28.27
_diffrn_reflns_theta_min 2.40
_exptl_absorpt_coefficient_mu 0.087
_exptl_absorpt_correction_T_max 0.9930
_exptl_absorpt_correction_T_min 0.9861
_exptl_absorpt_correction_type multi-scan
_exptl_absorpt_process_details SADABS
_exptl_crystal_colour colorless
_exptl_crystal_density_diffrn 1.289
_exptl_crystal_description 'irregular block'
_exptl_crystal_F_000 1608
_exptl_crystal_size_max 0.16
_exptl_crystal_size_mid 0.11
_exptl_crystal_size_min 0.08
_refine_diff_density_max 0.566
_refine_diff_density_min -0.463
_refine_diff_density_rms 0.106
_refine_ls_extinction_coef 0.0032(9)
_refine_ls_extinction_expression Fc^*^=kFc[1+0.001xFc^2^\l^3^/sin(2\q)]^-1/4^
_refine_ls_extinction_method SHELXL
_refine_ls_goodness_of_fit_ref 1.124
_refine_ls_hydrogen_treatment constr
_refine_ls_matrix_type full
_refine_ls_number_parameters 272
_refine_ls_number_reflns 4683
_refine_ls_number_restraints 0
_refine_ls_restrained_S_all 1.124
_refine_ls_R_factor_all 0.1639
_refine_ls_R_factor_gt 0.1201
_refine_ls_shift/su_max 0.005
_refine_ls_shift/su_mean 0.000
_refine_ls_structure_factor_coef Fsqd
_refine_ls_weighting_details 'calc w=1/[\s^2^(Fo^2^)+(0.1359P)^2^+30.3431P] where P=(Fo^2^+2Fc^2^)/3'
_refine_ls_weighting_scheme calc
_refine_ls_wR_factor_gt 0.3268
_refine_ls_wR_factor_ref 0.3474
_reflns_number_gt 2970
_reflns_number_total 4683
_reflns_threshold_expression >2sigma(I)
_cod_data_source_file ja804940v_si_002_3.cif
_cod_data_source_block M2
_cod_database_code 4108550

loop_
_symmetry_equiv_pos_as_xyz
'x, y, z'
'-x, y, -z+1/2'
'x+1/2, y+1/2, z'
'-x+1/2, y+1/2, -z+1/2'
'-x, -y, -z'
'x, -y, z-1/2'
'-x+1/2, -y+1/2, -z'
'x+1/2, -y+1/2, z-1/2'

loop_
_atom_site_label
_atom_site_type_symbol
_atom_site_fract_x
_atom_site_fract_y
_atom_site_fract_z
_atom_site_U_iso_or_equiv
_atom_site_adp_type
_atom_site_occupancy
_atom_site_symmetry_multiplicity
_atom_site_calc_flag
_atom_site_refinement_flags
O1 O 0.16749(12) 0.4008(4) 0.4867(2) 0.0273(8) Uani 1 1 d .
N1 N -0.0121(2) 0.6929(7) 0.1197(5) 0.0616(18) Uani 1 1 d .
C1 C 0.27562(18) 0.3084(6) 0.4572(3) 0.0253(11) Uani 1 1 d .
O2 O 0.30075(13) 0.3652(4) 0.4139(2) 0.0296(9) Uani 1 1 d .
N2 N 0.17231(17) 0.9462(6) 0.7691(3) 0.0372(12) Uani 1 1 d .
C2 C 0.23425(18) 0.3863(6) 0.4503(3) 0.0254(11) Uani 1 1 d .
O3 O 0.22175(13) 0.5243(4) 0.4064(2) 0.0315(9) Uani 1 1 d .
N3 N 0.54484(18) 0.4153(6) 0.6663(4) 0.0474(14) Uani 1 1 d .
C3 C 0.20923(17) 0.3281(6) 0.4953(3) 0.0223(10) Uani 1 1 d .
C4 C 0.17142(17) 0.5175(5) 0.5441(3) 0.0224(10) Uani 1 1 d .
C5 C 0.21425(19) 0.5529(6) 0.6172(4) 0.0323(13) Uani 1 1 d .
H5 H 0.2436 0.4983 0.6297 0.039 Uiso 1 1 calc R
C6 C 0.2141(2) 0.6699(7) 0.6728(4) 0.0350(13) Uani 1 1 d .
H6 H 0.2436 0.6961 0.7236 0.042 Uiso 1 1 calc R
C7 C 0.17124(18) 0.7485(6) 0.6548(3) 0.0261(11) Uani 1 1 d .
C8 C 0.12815(19) 0.7136(6) 0.5796(4) 0.0311(12) Uani 1 1 d .
H8 H 0.0988 0.7690 0.5664 0.037 Uiso 1 1 calc R
C9 C 0.12840(18) 0.5971(6) 0.5243(4) 0.0293(12) Uani 1 1 d .
H9 H 0.0991 0.5717 0.4728 0.035 Uiso 1 1 calc R
C10 C 0.17134(19) 0.8618(6) 0.7160(4) 0.0298(12) Uani 1 1 d .
C11 C 0.17268(18) 0.5511(6) 0.3460(3) 0.0259(11) Uani 1 1 d .
C12 C 0.1398(2) 0.4319(6) 0.3053(4) 0.0321(12) Uani 1 1 d .
H12 H 0.1498 0.3271 0.3180 0.039 Uiso 1 1 calc R
C13 C 0.0916(2) 0.4692(7) 0.2454(4) 0.0386(14) Uani 1 1 d .
H13 H 0.0684 0.3896 0.2165 0.046 Uiso 1 1 calc R
C14 C 0.07758(19) 0.6238(6) 0.2280(4) 0.0311(12) Uani 1 1 d .
C15 C 0.11184(18) 0.7400(6) 0.2674(3) 0.0279(11) Uani 1 1 d .
H15 H 0.1025 0.8450 0.2535 0.033 Uiso 1 1 calc R
C16 C 0.15966(19) 0.7039(6) 0.3271(4) 0.0295(12) Uani 1 1 d .
H16 H 0.1831 0.7835 0.3546 0.035 Uiso 1 1 calc R
C17 C 0.0276(2) 0.6621(7) 0.1684(4) 0.0429(15) Uani 1 1 d .
C18 C 0.35082(19) 0.3850(6) 0.4659(3) 0.0273(11) Uani 1 1 d .
C19 C 0.3694(2) 0.4447(6) 0.5513(4) 0.0344(13) Uani 1 1 d .
H19 H 0.3479 0.4763 0.5743 0.041 Uiso 1 1 calc R
C20 C 0.4192(2) 0.4568(7) 0.6013(4) 0.0359(13) Uani 1 1 d .
H20 H 0.4323 0.4965 0.6596 0.043 Uiso 1 1 calc R
C21 C 0.4507(2) 0.4114(6) 0.5675(4) 0.0338(12) Uani 1 1 d .
C22 C 0.4316(2) 0.3572(7) 0.4807(4) 0.0361(13) Uani 1 1 d .
H22 H 0.4530 0.3293 0.4565 0.043 Uiso 1 1 calc R
C23 C 0.3817(2) 0.3448(7) 0.4308(4) 0.0336(12) Uani 1 1 d .
H23 H 0.3684 0.3084 0.3718 0.040 Uiso 1 1 calc R
C24 C 0.5032(2) 0.4159(6) 0.6218(4) 0.0357(13) Uani 1 1 d .

loop_
_atom_site_aniso_label
_atom_site_aniso_U_11
_atom_site_aniso_U_22
_atom_site_aniso_U_33
_atom_site_aniso_U_23
_atom_site_aniso_U_13
_atom_site_aniso_U_12
O1 0.0218(18) 0.0260(18) 0.0288(18) -0.0025(14) 0.0071(15) 0.0072(14)
N1 0.027(3) 0.055(4) 0.078(4) 0.019(3) 0.003(3) -0.003(3)
C1 0.021(2) 0.026(2) 0.025(2) 0.001(2) 0.008(2) -0.0003(19)
O2 0.0239(19) 0.037(2) 0.0288(19) 0.0074(16) 0.0131(16) 0.0031(15)
N2 0.028(3) 0.036(3) 0.040(3) -0.012(2) 0.009(2) 0.001(2)
C2 0.023(3) 0.022(2) 0.029(3) 0.0056(19) 0.009(2) 0.0056(19)
O3 0.0210(18) 0.0279(19) 0.040(2) 0.0120(16) 0.0092(16) 0.0050(14)
N3 0.026(3) 0.045(3) 0.061(3) -0.004(3) 0.011(3) -0.008(2)
C3 0.014(2) 0.027(2) 0.025(2) -0.0009(19) 0.0079(19) 0.0043(18)
C4 0.017(2) 0.021(2) 0.028(2) -0.0015(19) 0.010(2) 0.0017(18)
C5 0.016(2) 0.036(3) 0.036(3) -0.005(2) 0.004(2) 0.007(2)
C6 0.022(3) 0.037(3) 0.039(3) -0.007(2) 0.008(2) 0.001(2)
C7 0.026(3) 0.022(2) 0.028(3) -0.001(2) 0.011(2) 0.0020(19)
C8 0.022(3) 0.030(3) 0.038(3) -0.005(2) 0.012(2) 0.006(2)
C9 0.018(2) 0.029(3) 0.033(3) -0.002(2) 0.005(2) 0.004(2)
C10 0.024(3) 0.027(3) 0.037(3) -0.002(2) 0.012(2) -0.003(2)
C11 0.020(2) 0.030(3) 0.028(3) 0.001(2) 0.011(2) 0.006(2)
C12 0.038(3) 0.025(3) 0.033(3) 0.000(2) 0.016(2) 0.001(2)
C13 0.040(3) 0.032(3) 0.033(3) 0.001(2) 0.007(3) -0.007(2)
C14 0.026(3) 0.033(3) 0.033(3) 0.008(2) 0.011(2) 0.000(2)
C15 0.022(3) 0.023(2) 0.034(3) 0.005(2) 0.009(2) 0.002(2)
C16 0.027(3) 0.023(2) 0.039(3) 0.003(2) 0.014(2) 0.001(2)
C17 0.030(3) 0.042(3) 0.044(3) 0.012(3) 0.006(3) -0.006(3)
C18 0.026(3) 0.026(2) 0.030(3) 0.005(2) 0.013(2) 0.000(2)
C19 0.035(3) 0.030(3) 0.043(3) -0.005(2) 0.023(3) 0.000(2)
C20 0.032(3) 0.037(3) 0.035(3) -0.008(2) 0.013(3) -0.005(2)
C21 0.031(3) 0.029(3) 0.041(3) 0.000(2) 0.016(3) -0.004(2)
C22 0.034(3) 0.041(3) 0.039(3) 0.002(3) 0.022(3) 0.001(2)
C23 0.030(3) 0.042(3) 0.030(3) 0.001(2) 0.015(2) 0.000(2)
C24 0.032(3) 0.030(3) 0.044(3) -0.003(2) 0.016(3) -0.006(2)

loop_
_atom_type_symbol
_atom_type_description
_atom_type_scat_dispersion_real
_atom_type_scat_dispersion_imag
_atom_type_scat_source
C C 0.0033 0.0016 'International Tables Vol C Tables 4.2.6.8 and 6.1.1.4'
H H 0.0000 0.0000 'International Tables Vol C Tables 4.2.6.8 and 6.1.1.4'
N N 0.0061 0.0033 'International Tables Vol C Tables 4.2.6.8 and 6.1.1.4'
O O 0.0106 0.0060 'International Tables Vol C Tables 4.2.6.8 and 6.1.1.4'

loop_
_geom_angle_atom_site_label_1
_geom_angle_atom_site_label_2
_geom_angle_atom_site_label_3
_geom_angle
_geom_angle_site_symmetry_1
_geom_angle_site_symmetry_3
C3 O1 C4 119.2(4) . .
O2 C1 C3 119.8(4) . 7_556
O2 C1 C2 119.5(4) . .
C3 C1 C2 120.6(5) 7_556 .
C1 O2 C18 115.4(4) . .
O3 C2 C1 119.0(5) . .
O3 C2 C3 121.7(4) . .
C1 C2 C3 119.0(4) . .
C2 O3 C11 119.0(4) . .
O1 C3 C1 120.0(4) . 7_556
O1 C3 C2 119.5(4) . .
C1 C3 C2 120.3(4) 7_556 .
C5 C4 O1 123.3(4) . .
C5 C4 C9 121.3(5) . .
O1 C4 C9 115.4(4) . .
C4 C5 C6 118.9(5) . .
C4 C5 H5 120.5 . .
C6 C5 H5 120.5 . .
C7 C6 C5 120.4(5) . .
C7 C6 H6 119.8 . .
C5 C6 H6 119.8 . .
C6 C7 C8 120.3(5) . .
C6 C7 C10 119.4(5) . .
C8 C7 C10 120.3(5) . .
C9 C8 C7 119.2(5) . .
C9 C8 H8 120.4 . .
C7 C8 H8 120.4 . .
C8 C9 C4 119.9(5) . .
C8 C9 H9 120.0 . .
C4 C9 H9 120.0 . .
N2 C10 C7 175.9(6) . .
C16 C11 C12 122.1(5) . .
C16 C11 O3 115.5(5) . .
C12 C11 O3 122.3(5) . .
C11 C12 C13 118.5(5) . .
C11 C12 H12 120.7 . .
C13 C12 H12 120.7 . .
C14 C13 C12 119.8(5) . .
C14 C13 H13 120.1 . .
C12 C13 H13 120.1 . .
C15 C14 C13 120.1(5) . .
C15 C14 C17 120.1(5) . .
C13 C14 C17 119.7(5) . .
C16 C15 C14 120.4(5) . .
C16 C15 H15 119.8 . .
C14 C15 H15 119.8 . .
C11 C16 C15 119.0(5) . .
C11 C16 H16 120.5 . .
C15 C16 H16 120.5 . .
N1 C17 C14 178.8(7) . .
C23 C18 O2 118.1(5) . .
C23 C18 C19 120.9(5) . .
O2 C18 C19 121.0(5) . .
C20 C19 C18 118.8(5) . .
C20 C19 H19 120.6 . .
C18 C19 H19 120.6 . .
C19 C20 C21 120.6(5) . .
C19 C20 H20 119.7 . .
C21 C20 H20 119.7 . .
C20 C21 C22 119.9(5) . .
C20 C21 C24 120.6(5) . .
C22 C21 C24 119.5(5) . .
C23 C22 C21 119.3(5) . .
C23 C22 H22 120.4 . .
C21 C22 H22 120.4 . .
C22 C23 C18 120.3(5) . .
C22 C23 H23 119.8 . .
C18 C23 H23 119.8 . .
N3 C24 C21 177.8(7) . .

loop_
_geom_bond_atom_site_label_1
_geom_bond_atom_site_label_2
_geom_bond_distance
_geom_bond_site_symmetry_2
O1 C3 1.372(6) .
O1 C4 1.373(6) .
N1 C17 1.147(8) .
C1 O2 1.379(6) .
C1 C3 1.387(7) 7_556
C1 C2 1.393(7) .
O2 C18 1.387(6) .
N2 C10 1.153(7) .
C2 O3 1.368(6) .
C2 C3 1.404(7) .
O3 C11 1.399(6) .
N3 C24 1.148(7) .
C3 C1 1.387(7) 7_556
C4 C5 1.368(7) .
C4 C9 1.386(7) .
C5 C6 1.389(8) .
C5 H5 0.9500 .
C6 C7 1.383(7) .
C6 H6 0.9500 .
C7 C8 1.388(7) .
C7 C10 1.432(7) .
C8 C9 1.383(7) .
C8 H8 0.9500 .
C9 H9 0.9500 .
C11 C16 1.377(7) .
C11 C12 1.386(7) .
C12 C13 1.396(8) .
C12 H12 0.9500 .
C13 C14 1.395(8) .
C13 H13 0.9500 .
C14 C15 1.385(7) .
C14 C17 1.436(8) .
C15 C16 1.384(7) .
C15 H15 0.9500 .
C16 H16 0.9500 .
C18 C23 1.377(8) .
C18 C19 1.398(8) .
C19 C20 1.369(8) .
C19 H19 0.9500 .
C20 C21 1.391(8) .
C20 H20 0.9500 .
C21 C22 1.400(8) .
C21 C24 1.442(8) .
C22 C23 1.373(8) .
C22 H22 0.9500 .
C23 H23 0.9500 .
